data_2210842
loop_
_publ_author_name
'Hong Zhou'
'Zhi-Quan Pan'
'Yan-Jiao Zhang'

_publ_section_title
;Acetato[\m-10,21-dibutyl-3,6,14,17-tetrazatricyclo[17.3.1.1^8,12^]tetracosa-1(23),2,6,8,10,12(24),13,17,19,21-decaene-23,24-diolato(2--)-\k^4^<i>N</i>^3^,<i>N</i>^6^,<i>O</i>^23^,<i>O</i>^24^:\k^4^<i>N</i>^14^,<i>N</i>^17^,<i>O</i>^23^,<i>O</i>^24^]dinickel(II)
 perchlorate acetonitrile hemisolvate
;
_journal_coeditor_code YA2023
_journal_issue 10
_journal_name_full 'Acta Crystallographica Section E'
_journal_page_first m2442
_journal_page_last m2444
_journal_paper_doi 10.1107/S1600536806034751
_journal_volume 62
_journal_year 2006
_chemical_formula_iupac 'C30 H37 N4 Ni2 O4 +, Cl O4 -, 0.5C2 H3 N'
_chemical_formula_moiety 'C30 H37 N4 Ni2 O4 +, Cl O4 -, 0.5C2 H3 N'
_chemical_formula_sum 'C31 H38.5 Cl N4.5 Ni2 O8'
_chemical_formula_weight 755.01
_chemical_name_systematic
;Acetato[\m-10,21-dibutyl-3,6,14,17-tetrazatricyclo[17.3.1.1^(8,12)^]tetracosa-
1(23),2,6,8,10,12(24),13,17,19,21-decaene-23,24-diolato(2-)-
\k^4^N^3^,N^6^,O^23^,O^24^:\k^4^N^14^,N^17^,O^23^,O^24^]dinickel(II)
perchlorate
 acetonitrile hemisolvate
;
_space_group_IT_number 15
_symmetry_cell_setting monoclinic
_symmetry_space_group_name_Hall '-C 2yc'
_symmetry_space_group_name_H-M 'C 1 2/c 1'
_atom_sites_solution_hydrogens geom
_atom_sites_solution_primary direct
_atom_sites_solution_secondary difmap
_audit_creation_method SHELXL-97
_cell_angle_alpha 90.00
_cell_angle_beta 116.8750(10)
_cell_angle_gamma 90.00
_cell_formula_units_Z 8
_cell_length_a 31.353(2)
_cell_length_b 11.2316(7)
_cell_length_c 21.2808(14)
_cell_measurement_reflns_used 9027
_cell_measurement_temperature 298(2)
_cell_measurement_theta_max 26.3
_cell_measurement_theta_min 2.4
_cell_volume 6684.5(7)
_computing_cell_refinement 'SAINT (Bruker, 2000)'
_computing_data_collection 'SMART (Bruker, 2000)'
_computing_data_reduction SAINT
_computing_molecular_graphics SHELXTL
_computing_publication_material SHELXTL
_computing_structure_refinement SHELXTL
_computing_structure_solution 'SHELXTL (Bruker, 2000)'
_diffrn_ambient_temperature 298(2)
_diffrn_measured_fraction_theta_full 0.999
_diffrn_measured_fraction_theta_max 0.999
_diffrn_measurement_device_type 'Bruker SMART APEX CCD area-detector'
_diffrn_measurement_method '\f and \w'
_diffrn_radiation_monochromator graphite
_diffrn_radiation_source 'sealed tube'
_diffrn_radiation_type MoK\a
_diffrn_radiation_wavelength 0.71073
_diffrn_reflns_av_R_equivalents 0.048
_diffrn_reflns_av_sigmaI/netI 0.043
_diffrn_reflns_limit_h_max 38
_diffrn_reflns_limit_h_min -38
_diffrn_reflns_limit_k_max 13
_diffrn_reflns_limit_k_min -13
_diffrn_reflns_limit_l_max 26
_diffrn_reflns_limit_l_min -24
_diffrn_reflns_number 28559
_diffrn_reflns_theta_full 26.0
_diffrn_reflns_theta_max 26.0
_diffrn_reflns_theta_min 1.9
_diffrn_standards_decay_% 0
_diffrn_standards_interval_count 0
_diffrn_standards_number 0
_exptl_absorpt_coefficient_mu 1.262
_exptl_absorpt_correction_T_max 0.786
_exptl_absorpt_correction_T_min 0.703
_exptl_absorpt_correction_type multi-scan
_exptl_absorpt_process_details '(SADABS; Bruker, 2000)'
_exptl_crystal_colour red
_exptl_crystal_density_diffrn 1.500
_exptl_crystal_density_method 'not measured'
_exptl_crystal_description 'block cut from needle'
_exptl_crystal_F_000 3144
_exptl_crystal_size_max 0.30
_exptl_crystal_size_mid 0.20
_exptl_crystal_size_min 0.20
_refine_diff_density_max 0.26
_refine_diff_density_min -0.40
_refine_ls_extinction_method none
_refine_ls_goodness_of_fit_ref 1.06
_refine_ls_hydrogen_treatment constr
_refine_ls_matrix_type full
_refine_ls_number_parameters 425
_refine_ls_number_reflns 6572
_refine_ls_number_restraints 0
_refine_ls_restrained_S_all 1.06
_refine_ls_R_factor_all 0.060
_refine_ls_R_factor_gt 0.045
_refine_ls_shift/su_max 0.000
_refine_ls_shift/su_mean 0.000
_refine_ls_structure_factor_coef Fsqd
_refine_ls_weighting_details 'calc w=1/[\s^2^(Fo^2^)+(0.05P)^2^+1.55P] where P=(Fo^2^+2Fc^2^)/3'
_refine_ls_weighting_scheme calc
_refine_ls_wR_factor_gt 0.098
_refine_ls_wR_factor_ref 0.101
_reflns_number_gt 5169
_reflns_number_total 6572
_reflns_threshold_expression I>2\s(I)
_cod_data_source_file ya2023.cif
_cod_data_source_block I
_cod_original_cell_volume 6684.6(7)
_cod_original_sg_symbol_H-M 'C 2/c'
_cod_database_code 2210842
_cod_database_fobs_code 2210842

loop_
_symmetry_equiv_pos_as_xyz
'x, y, z'
'-x, y, -z+1/2'
'x+1/2, y+1/2, z'
'-x+1/2, y+1/2, -z+1/2'
'-x, -y, -z'
'x, -y, z-1/2'
'-x+1/2, -y+1/2, -z'
'x+1/2, -y+1/2, z-1/2'

loop_
_atom_site_type_symbol
_atom_site_label
_atom_site_fract_x
_atom_site_fract_y
_atom_site_fract_z
_atom_site_U_iso_or_equiv
_atom_site_adp_type
_atom_site_calc_flag
_atom_site_refinement_flags
_atom_site_occupancy
C C1 -0.00045(16) 0.6164(4) -0.4381(2) 0.0857(14) Uani d . 1
H H1A 0.0280 0.5900 -0.4402 0.129 Uiso calc R 1
H H1B -0.0234 0.6427 -0.4839 0.129 Uiso calc R 1
H H1C -0.0137 0.5519 -0.4230 0.129 Uiso calc R 1
C C2 0.01137(14) 0.7153(3) -0.38796(18) 0.0671(11) Uani d . 1
H H2A -0.0179 0.7451 -0.3886 0.081 Uiso calc R 1
H H2B 0.0253 0.7794 -0.4031 0.081 Uiso calc R 1
C C3 0.04564(12) 0.6810(4) -0.31355(18) 0.0620(10) Uani d . 1
H H3A 0.0740 0.6460 -0.3134 0.074 Uiso calc R 1
H H3B 0.0308 0.6209 -0.2972 0.074 Uiso calc R 1
C C4 0.06056(13) 0.7860(3) -0.26246(18) 0.0575(9) Uani d . 1
H H4A 0.0752 0.8457 -0.2795 0.069 Uiso calc R 1
H H4B 0.0319 0.8210 -0.2637 0.069 Uiso calc R 1
C C5 0.09452(11) 0.7588(3) -0.18716(16) 0.0459(7) Uani d . 1
C C6 0.13053(11) 0.8365(3) -0.14606(17) 0.0473(7) Uani d . 1
H H6 0.1340 0.9066 -0.1665 0.057 Uiso calc R 1
C C7 0.09132(11) 0.6530(3) -0.15529(17) 0.0462(7) Uani d . 1
H H7 0.0686 0.5970 -0.1824 0.055 Uiso calc R 1
C C8 0.16186(11) 0.8153(3) -0.07567(17) 0.0432(7) Uani d . 1
C C9 0.12106(9) 0.6273(2) -0.08380(15) 0.0363(6) Uani d . 1
C C10 0.15677(10) 0.7093(2) -0.04280(16) 0.0402(6) Uani d . 1
C C11 0.19740(11) 0.9050(2) -0.03807(18) 0.0453(7) Uani d . 1
H H11 0.1999 0.9690 -0.0640 0.054 Uiso calc R 1
C C12 0.26128(11) 1.0008(3) 0.06166(18) 0.0504(8) Uani d . 1
H H12A 0.2477 1.0766 0.0401 0.060 Uiso calc R 1
H H12B 0.2897 0.9863 0.0557 0.060 Uiso calc R 1
C C13 0.27354(12) 1.0025(3) 0.13820(19) 0.0524(8) Uani d . 1
H H13A 0.3043 1.0408 0.1650 0.063 Uiso calc R 1
H H13B 0.2495 1.0464 0.1455 0.063 Uiso calc R 1
C C14 0.30428(11) 0.8396(3) 0.22282(17) 0.0441(7) Uani d . 1
H H14 0.3256 0.8940 0.2543 0.053 Uiso calc R 1
C C15 0.30599(10) 0.7177(3) 0.24666(16) 0.0409(7) Uani d . 1
C C16 0.34514(11) 0.6793(3) 0.30863(16) 0.0449(7) Uani d . 1
H H16 0.3675 0.7358 0.3362 0.054 Uiso calc R 1
C C17 0.35233(10) 0.5625(3) 0.33098(16) 0.0445(7) Uani d . 1
C C18 0.31843(10) 0.4810(3) 0.28694(15) 0.0437(7) Uani d . 1
H H18 0.3230 0.4008 0.2990 0.052 Uiso calc R 1
C C19 0.27773(9) 0.5141(2) 0.22533(15) 0.0379(6) Uani d . 1
C C20 0.27088(9) 0.6348(2) 0.20702(14) 0.0360(6) Uani d . 1
C C21 0.24892(10) 0.4172(2) 0.17862(15) 0.0398(6) Uani d . 1
H H21 0.2586 0.3393 0.1928 0.048 Uiso calc R 1
C C22 0.18825(10) 0.3313(2) 0.07386(16) 0.0421(7) Uani d . 1
H H22A 0.1921 0.2603 0.1018 0.051 Uiso calc R 1
H H22B 0.2030 0.3169 0.0431 0.051 Uiso calc R 1
C C23 0.13583(11) 0.3575(2) 0.03021(16) 0.0445(7) Uani d . 1
H H23A 0.1221 0.3041 -0.0099 0.053 Uiso calc R 1
H H23B 0.1188 0.3472 0.0582 0.053 Uiso calc R 1
C C24 0.11625(10) 0.5093(2) -0.05737(15) 0.0405(6) Uani d . 1
H H24 0.1002 0.4506 -0.0905 0.049 Uiso calc R 1
C C25 0.39460(11) 0.5255(3) 0.39654(18) 0.0567(8) Uani d . 1
H H25A 0.4191 0.5863 0.4090 0.068 Uiso calc R 1
H H25B 0.4074 0.4526 0.3872 0.068 Uiso calc R 1
C C26 0.38449(12) 0.5050(3) 0.45896(18) 0.0579(9) Uani d . 1
H H26A 0.3717 0.5778 0.4683 0.069 Uiso calc R 1
H H26B 0.3601 0.4440 0.4466 0.069 Uiso calc R 1
C C27 0.42765(14) 0.4678(4) 0.5254(2) 0.0691(10) Uani d . 1
H H27A 0.4171 0.4434 0.5598 0.083 Uiso calc R 1
H H27B 0.4420 0.3991 0.5149 0.083 Uiso calc R 1
C C28 0.46447(16) 0.5607(4) 0.5569(2) 0.0897(14) Uani d . 1
H H28A 0.4774 0.5804 0.5250 0.135 Uiso calc R 1
H H28B 0.4896 0.5319 0.6004 0.135 Uiso calc R 1
H H28C 0.4504 0.6304 0.5660 0.135 Uiso calc R 1
C C29 0.11556(10) 0.6390(3) 0.13521(15) 0.0409(6) Uani d . 1
C C30 0.08026(14) 0.6736(4) 0.1610(2) 0.0680(10) Uani d . 1
H H30A 0.0969 0.6930 0.2102 0.102 Uiso calc R 1
H H30B 0.0588 0.6085 0.1543 0.102 Uiso calc R 1
H H30C 0.0624 0.7416 0.1352 0.102 Uiso calc R 1
C C31 0.5000 0.3090(4) 0.2500 0.0721(16) Uani d S 1
H H31A 0.4717 0.3375 0.2518 0.108 Uiso calc PR 0.50
H H31B 0.5005 0.3375 0.2078 0.108 Uiso calc PR 0.50
H H31C 0.5278 0.3375 0.2904 0.108 Uiso calc PR 0.50
C C32 0.5000 0.1829(5) 0.2500 0.0654(14) Uani d S 1
Cl Cl1 0.34715(3) 0.29146(8) 0.13089(5) 0.0604(2) Uani d . 1
N N1 0.22596(8) 0.90351(19) 0.02853(14) 0.0409(6) Uani d . 1
N N2 0.27539(9) 0.8772(2) 0.16142(14) 0.0437(6) Uani d . 1
N N3 0.13206(8) 0.4822(2) 0.00607(12) 0.0378(5) Uani d . 1
N N4 0.21194(8) 0.43244(19) 0.12058(13) 0.0386(5) Uani d . 1
N N5 0.5000 0.0838(5) 0.2500 0.0743(13) Uani d S 1
Ni Ni1 0.171030(13) 0.58037(3) 0.090156(19) 0.03735(11) Uani d . 1
Ni Ni2 0.229903(13) 0.78661(3) 0.09028(2) 0.03943(11) Uani d . 1
O O1 0.18704(7) 0.68472(16) 0.02351(10) 0.0398(4) Uani d . 1
O O2 0.23115(7) 0.67155(17) 0.15239(10) 0.0403(4) Uani d . 1
O O3 0.12267(8) 0.70586(18) 0.09362(12) 0.0492(5) Uani d . 1
O O4 0.13827(7) 0.54155(18) 0.15424(11) 0.0456(5) Uani d . 1
O O5 0.36540(11) 0.1777(3) 0.15202(15) 0.0852(9) Uani d . 1
O O6 0.35614(9) 0.3666(2) 0.18672(14) 0.0712(7) Uani d . 1
O O7 0.29915(9) 0.2858(2) 0.08539(14) 0.0716(8) Uani d . 1
O O8 0.36750(10) 0.3422(2) 0.09110(14) 0.0713(7) Uani d . 1

loop_
_atom_site_aniso_label
_atom_site_aniso_U_11
_atom_site_aniso_U_22
_atom_site_aniso_U_33
_atom_site_aniso_U_12
_atom_site_aniso_U_13
_atom_site_aniso_U_23
C1 0.079(3) 0.082(3) 0.057(2) -0.019(2) -0.003(2) 0.005(2)
C2 0.066(2) 0.074(3) 0.0443(19) -0.0121(18) 0.0093(17) 0.0196(17)
C3 0.0508(19) 0.084(3) 0.050(2) -0.0038(17) 0.0213(16) 0.0219(18)
C4 0.058(2) 0.065(2) 0.056(2) 0.0162(16) 0.0312(17) 0.0227(17)
C5 0.0483(16) 0.0573(18) 0.0419(17) 0.0109(14) 0.0289(14) 0.0080(14)
C6 0.0564(18) 0.0408(16) 0.0557(19) 0.0064(13) 0.0352(16) 0.0126(14)
C7 0.0435(16) 0.0508(18) 0.0509(18) 0.0013(13) 0.0272(14) 0.0034(14)
C8 0.0515(17) 0.0365(15) 0.0537(19) 0.0011(12) 0.0344(15) 0.0047(13)
C9 0.0407(14) 0.0369(14) 0.0396(15) 0.0042(11) 0.0255(12) 0.0027(12)
C10 0.0481(16) 0.0363(14) 0.0462(17) 0.0023(12) 0.0302(14) 0.0030(12)
C11 0.0595(18) 0.0283(14) 0.065(2) 0.0061(12) 0.0435(17) 0.0086(13)
C12 0.0530(18) 0.0299(14) 0.076(2) -0.0101(12) 0.0356(17) -0.0043(14)
C13 0.0640(19) 0.0270(14) 0.074(2) -0.0099(13) 0.0382(18) -0.0092(14)
C14 0.0449(16) 0.0478(17) 0.0479(18) -0.0120(13) 0.0281(14) -0.0188(14)
C15 0.0482(16) 0.0409(16) 0.0425(16) -0.0091(12) 0.0282(14) -0.0140(12)
C16 0.0460(16) 0.0519(18) 0.0455(17) -0.0162(13) 0.0282(14) -0.0131(14)
C17 0.0394(15) 0.059(2) 0.0417(16) -0.0034(13) 0.0241(13) -0.0036(13)
C18 0.0502(17) 0.0477(17) 0.0397(16) 0.0050(13) 0.0259(14) -0.0003(13)
C19 0.0346(13) 0.0368(14) 0.0486(16) 0.0010(11) 0.0245(13) -0.0028(12)
C20 0.0364(14) 0.0404(14) 0.0356(14) -0.0010(11) 0.0199(12) -0.0033(11)
C21 0.0434(15) 0.0338(14) 0.0443(16) 0.0019(11) 0.0216(13) 0.0010(12)
C22 0.0535(17) 0.0247(13) 0.0503(17) -0.0019(11) 0.0254(14) -0.0020(12)
C23 0.0548(17) 0.0280(14) 0.0471(17) -0.0132(12) 0.0198(14) -0.0015(12)
C24 0.0426(15) 0.0380(15) 0.0425(16) -0.0059(12) 0.0207(13) -0.0043(12)
C25 0.0450(17) 0.067(2) 0.0534(19) -0.0013(15) 0.0183(15) -0.0014(17)
C26 0.0524(18) 0.059(2) 0.059(2) 0.0062(15) 0.0223(17) 0.0124(17)
C27 0.078(2) 0.075(2) 0.054(2) 0.019(2) 0.0293(19) 0.0279(19)
C28 0.070(3) 0.098(4) 0.076(3) 0.009(2) 0.011(2) -0.012(3)
C29 0.0426(15) 0.0449(17) 0.0380(15) 0.0001(12) 0.0207(12) -0.0076(13)
C30 0.062(2) 0.082(3) 0.075(3) 0.0101(19) 0.045(2) -0.001(2)
C31 0.083(4) 0.050(3) 0.057(3) 0.000 0.009(3) 0.000
C32 0.071(4) 0.058(3) 0.062(3) 0.000 0.025(3) 0.000
Cl1 0.0657(5) 0.0561(5) 0.0660(6) 0.0003(4) 0.0357(5) -0.0041(4)
N1 0.0448(13) 0.0242(11) 0.0670(17) -0.0049(9) 0.0369(13) 0.0030(11)
N2 0.0509(14) 0.0298(12) 0.0590(16) -0.0099(10) 0.0325(13) -0.0084(11)
N3 0.0451(13) 0.0327(12) 0.0363(13) -0.0093(10) 0.0191(11) -0.0048(9)
N4 0.0413(13) 0.0280(11) 0.0495(14) -0.0075(9) 0.0231(11) -0.0034(10)
N5 0.051(2) 0.097(4) 0.065(3) 0.000 0.017(2) 0.000
Ni1 0.0431(2) 0.03001(18) 0.0405(2) -0.00374(14) 0.02019(16) -0.00054(15)
Ni2 0.0457(2) 0.02802(19) 0.0494(2) -0.00597(14) 0.02572(18) -0.00339(15)
O1 0.0495(11) 0.0312(10) 0.0402(11) -0.0069(8) 0.0216(9) -0.0011(8)
O2 0.0378(10) 0.0336(10) 0.0456(11) -0.0079(8) 0.0155(9) 0.0035(8)
O3 0.0564(13) 0.0415(11) 0.0536(13) 0.0072(9) 0.0284(11) 0.0056(10)
O4 0.0527(12) 0.0389(11) 0.0518(12) 0.0067(9) 0.0293(10) 0.0080(9)
O5 0.0801(19) 0.0733(18) 0.0654(18) -0.0146(15) 0.0004(15) 0.0067(14)
O6 0.0642(15) 0.0706(17) 0.0599(15) -0.0029(13) 0.0113(12) 0.0221(13)
O7 0.0516(14) 0.091(2) 0.0614(16) 0.0000(13) 0.0157(12) 0.0230(14)
O8 0.0787(17) 0.0722(17) 0.0636(16) 0.0137(14) 0.0326(14) 0.0259(13)

loop_
_atom_type_symbol
_atom_type_description
_atom_type_scat_dispersion_real
_atom_type_scat_dispersion_imag
_atom_type_scat_source
C C 0.0033 0.0016 'International Tables Vol C Tables 4.2.6.8 and 6.1.1.4'
H H 0.0000 0.0000 'International Tables Vol C Tables 4.2.6.8 and 6.1.1.4'
N N 0.0061 0.0033 'International Tables Vol C Tables 4.2.6.8 and 6.1.1.4'
O O 0.0106 0.0060 'International Tables Vol C Tables 4.2.6.8 and 6.1.1.4'
Cl Cl 0.1484 0.1585 'International Tables Vol C Tables 4.2.6.8 and 6.1.1.4'
Ni Ni 0.3393 1.1124 'International Tables Vol C Tables 4.2.6.8 and 6.1.1.4'

loop_
_geom_angle_atom_site_label_1
_geom_angle_atom_site_label_2
_geom_angle_atom_site_label_3
_geom_angle
_geom_angle_publ_flag
C2 C1 H1A 109.5 ?
C2 C1 H1B 109.5 ?
H1A C1 H1B 109.5 ?
C2 C1 H1C 109.5 ?
H1A C1 H1C 109.5 ?
H1B C1 H1C 109.5 ?
C1 C2 C3 113.3(3) ?
C1 C2 H2A 108.9 ?
C3 C2 H2A 108.9 ?
C1 C2 H2B 108.9 ?
C3 C2 H2B 108.9 ?
H2A C2 H2B 107.7 ?
C2 C3 C4 113.2(3) ?
C2 C3 H3A 108.9 ?
C4 C3 H3A 108.9 ?
C2 C3 H3B 108.9 ?
C4 C3 H3B 108.9 ?
H3A C3 H3B 107.8 ?
C5 C4 C3 116.4(3) ?
C5 C4 H4A 108.2 ?
C3 C4 H4A 108.2 ?
C5 C4 H4B 108.2 ?
C3 C4 H4B 108.2 ?
H4A C4 H4B 107.3 ?
C6 C5 C7 116.6(3) ?
C6 C5 C4 122.0(3) ?
C7 C5 C4 121.4(3) ?
C5 C6 C8 123.5(3) ?
C5 C6 H6 118.3 ?
C8 C6 H6 118.3 ?
C5 C7 C9 122.8(3) ?
C5 C7 H7 118.6 ?
C9 C7 H7 118.6 ?
C6 C8 C10 119.3(3) ?
C6 C8 C11 118.0(3) ?
C10 C8 C11 122.6(3) ?
C10 C9 C7 119.2(3) ?
C10 C9 C24 122.8(3) ?
C7 C9 C24 117.7(3) ?
O1 C10 C9 120.6(2) ?
O1 C10 C8 120.7(3) ?
C9 C10 C8 118.5(3) ?
N1 C11 C8 125.3(3) ?
N1 C11 H11 117.4 ?
C8 C11 H11 117.4 ?
N1 C12 C13 107.2(2) ?
N1 C12 H12A 110.3 ?
C13 C12 H12A 110.3 ?
N1 C12 H12B 110.3 ?
C13 C12 H12B 110.3 ?
H12A C12 H12B 108.5 ?
N2 C13 C12 107.6(2) ?
N2 C13 H13A 110.2 ?
C12 C13 H13A 110.2 ?
N2 C13 H13B 110.2 ?
C12 C13 H13B 110.2 ?
H13A C13 H13B 108.5 ?
N2 C14 C15 124.4(3) ?
N2 C14 H14 117.8 ?
C15 C14 H14 117.8 ?
C20 C15 C16 118.6(3) ?
C20 C15 C14 121.5(3) ?
C16 C15 C14 119.8(3) ?
C17 C16 C15 123.6(3) ?
C17 C16 H16 118.2 ?
C15 C16 H16 118.2 ?
C16 C17 C18 115.9(3) ?
C16 C17 C25 121.9(3) ?
C18 C17 C25 122.2(3) ?
C17 C18 C19 123.3(3) ?
C17 C18 H18 118.4 ?
C19 C18 H18 118.4 ?
C20 C19 C18 118.5(3) ?
C20 C19 C21 123.8(3) ?
C18 C19 C21 117.0(3) ?
O2 C20 C15 119.5(3) ?
O2 C20 C19 120.6(2) ?
C15 C20 C19 119.8(3) ?
N4 C21 C19 124.6(3) ?
N4 C21 H21 117.7 ?
C19 C21 H21 117.7 ?
N4 C22 C23 110.0(2) ?
N4 C22 H22A 109.7 ?
C23 C22 H22A 109.7 ?
N4 C22 H22B 109.7 ?
C23 C22 H22B 109.7 ?
H22A C22 H22B 108.2 ?
N3 C23 C22 107.0(2) ?
N3 C23 H23A 110.3 ?
C22 C23 H23A 110.3 ?
N3 C23 H23B 110.3 ?
C22 C23 H23B 110.3 ?
H23A C23 H23B 108.6 ?
N3 C24 C9 125.0(3) ?
N3 C24 H24 117.5 ?
C9 C24 H24 117.5 ?
C17 C25 C26 114.5(3) ?
C17 C25 H25A 108.6 ?
C26 C25 H25A 108.6 ?
C17 C25 H25B 108.6 ?
C26 C25 H25B 108.6 ?
H25A C25 H25B 107.6 ?
C27 C26 C25 114.1(3) ?
C27 C26 H26A 108.7 ?
C25 C26 H26A 108.7 ?
C27 C26 H26B 108.7 ?
C25 C26 H26B 108.7 ?
H26A C26 H26B 107.6 ?
C28 C27 C26 114.7(3) ?
C28 C27 H27A 108.6 ?
C26 C27 H27A 108.6 ?
C28 C27 H27B 108.6 ?
C26 C27 H27B 108.6 ?
H27A C27 H27B 107.6 ?
C27 C28 H28A 109.5 ?
C27 C28 H28B 109.5 ?
H28A C28 H28B 109.5 ?
C27 C28 H28C 109.5 ?
H28A C28 H28C 109.5 ?
H28B C28 H28C 109.5 ?
O3 C29 O4 119.2(3) ?
O3 C29 C30 120.1(3) ?
O4 C29 C30 120.7(3) ?
O3 C29 Ni1 59.74(15) ?
O4 C29 Ni1 59.50(15) ?
C30 C29 Ni1 178.3(2) ?
C29 C30 H30A 109.5 ?
C29 C30 H30B 109.5 ?
H30A C30 H30B 109.5 ?
C29 C30 H30C 109.5 ?
H30A C30 H30C 109.5 ?
H30B C30 H30C 109.5 ?
C32 C31 H31A 109.5 ?
C32 C31 H31B 109.5 ?
H31A C31 H31B 109.5 ?
C32 C31 H31C 109.5 ?
H31A C31 H31C 109.5 ?
H31B C31 H31C 109.5 ?
N5 C32 C31 180.000(2) ?
O7 Cl1 O6 111.57(18) ?
O7 Cl1 O5 110.18(17) ?
O6 Cl1 O5 112.98(17) ?
O7 Cl1 O8 104.33(17) ?
O6 Cl1 O8 107.57(18) ?
O5 Cl1 O8 109.80(19) ?
C11 N1 C12 120.6(2) ?
C11 N1 Ni2 126.10(19) ?
C12 N1 Ni2 113.2(2) ?
C14 N2 C13 123.8(3) ?
C14 N2 Ni2 125.7(2) ?
C13 N2 Ni2 110.5(2) ?
C24 N3 C23 122.5(2) ?
C24 N3 Ni1 128.5(2) ?
C23 N3 Ni1 107.05(17) ?
C21 N4 C22 121.0(2) ?
C21 N4 Ni1 126.38(19) ?
C22 N4 Ni1 111.42(17) ?
N3 Ni1 N4 82.82(9) yes
N3 Ni1 O2 152.02(9) yes
N4 Ni1 O2 86.43(8) yes
N3 Ni1 O1 86.43(9) yes
N4 Ni1 O1 111.73(9) yes
O2 Ni1 O1 73.70(8) yes
N3 Ni1 O4 100.88(9) yes
N4 Ni1 O4 92.72(9) yes
O2 Ni1 O4 105.39(8) yes
O1 Ni1 O4 155.26(8) yes
N3 Ni1 O3 104.18(9) yes
N4 Ni1 O3 155.13(9) yes
O2 Ni1 O3 96.38(8) yes
O1 Ni1 O3 92.68(8) yes
O4 Ni1 O3 62.66(8) yes
N3 Ni1 C29 104.37(10) ?
N4 Ni1 C29 124.19(10) ?
O2 Ni1 C29 103.05(9) ?
O1 Ni1 C29 123.82(9) ?
O4 Ni1 C29 31.52(9) ?
O3 Ni1 C29 31.15(9) ?
N3 Ni1 Ni2 124.41(7) ?
N4 Ni1 Ni2 109.76(6) ?
O2 Ni1 Ni2 37.64(5) ?
O1 Ni1 Ni2 38.11(5) ?
O4 Ni1 Ni2 130.72(6) ?
O3 Ni1 Ni2 86.24(6) ?
C29 Ni1 Ni2 110.19(7) ?
N1 Ni2 O2 177.19(9) yes
N1 Ni2 O1 95.92(10) yes
O2 Ni2 O1 83.63(8) yes
N1 Ni2 N2 88.27(11) yes
O2 Ni2 N2 92.31(10) yes
O1 Ni2 N2 175.13(10) yes
N1 Ni2 Ni1 136.39(8) ?
O2 Ni2 Ni1 42.31(6) ?
O1 Ni2 Ni1 43.77(6) ?
N2 Ni2 Ni1 132.99(8) ?
C10 O1 Ni2 127.73(17) ?
C10 O1 Ni1 124.67(17) ?
Ni2 O1 Ni1 98.12(9) yes
C20 O2 Ni2 123.69(17) ?
C20 O2 Ni1 130.03(17) ?
Ni2 O2 Ni1 100.05(9) yes
C29 O3 Ni1 89.12(17) ?
C29 O4 Ni1 88.98(17) ?

loop_
_geom_bond_atom_site_label_1
_geom_bond_atom_site_label_2
_geom_bond_distance
_geom_bond_publ_flag
C1 C2 1.467(6) ?
C1 H1A 0.9600 ?
C1 H1B 0.9600 ?
C1 H1C 0.9600 ?
C2 C3 1.507(4) ?
C2 H2A 0.9700 ?
C2 H2B 0.9700 ?
C3 C4 1.527(5) ?
C3 H3A 0.9700 ?
C3 H3B 0.9700 ?
C4 C5 1.501(4) ?
C4 H4A 0.9700 ?
C4 H4B 0.9700 ?
C5 C6 1.381(5) ?
C5 C7 1.394(4) ?
C6 C8 1.391(4) ?
C6 H6 0.9300 ?
C7 C9 1.409(4) ?
C7 H7 0.9300 ?
C8 C10 1.426(4) ?
C8 C11 1.446(4) ?
C9 C10 1.407(4) ?
C9 C24 1.473(4) ?
C10 O1 1.326(3) ?
C11 N1 1.290(4) ?
C11 H11 0.9300 ?
C12 N1 1.487(3) ?
C12 C13 1.495(5) ?
C12 H12A 0.9700 ?
C12 H12B 0.9700 ?
C13 N2 1.484(4) ?
C13 H13A 0.9700 ?
C13 H13B 0.9700 ?
C14 N2 1.279(4) ?
C14 C15 1.453(4) ?
C14 H14 0.9300 ?
C15 C20 1.396(4) ?
C15 C16 1.403(4) ?
C16 C17 1.379(4) ?
C16 H16 0.9300 ?
C17 C18 1.395(4) ?
C17 C25 1.485(4) ?
C18 C19 1.405(4) ?
C18 H18 0.9300 ?
C19 C20 1.400(4) ?
C19 C21 1.476(4) ?
C20 O2 1.328(3) ?
C21 N4 1.267(4) ?
C21 H21 0.9300 ?
C22 N4 1.471(3) ?
C22 C23 1.507(4) ?
C22 H22A 0.9700 ?
C22 H22B 0.9700 ?
C23 N3 1.478(3) ?
C23 H23A 0.9700 ?
C23 H23B 0.9700 ?
C24 N3 1.247(4) ?
C24 H24 0.9300 ?
C25 C26 1.516(5) ?
C25 H25A 0.9700 ?
C25 H25B 0.9700 ?
C26 C27 1.508(5) ?
C26 H26A 0.9700 ?
C26 H26B 0.9700 ?
C27 C28 1.474(6) ?
C27 H27A 0.9700 ?
C27 H27B 0.9700 ?
C28 H28A 0.9600 ?
C28 H28B 0.9600 ?
C28 H28C 0.9600 ?
C29 O3 1.255(4) ?
C29 O4 1.268(3) ?
C29 C30 1.493(4) ?
C29 Ni1 2.426(3) ?
C30 H30A 0.9600 ?
C30 H30B 0.9600 ?
C30 H30C 0.9600 ?
C31 C32 1.417(7) ?
C31 H31A 0.9600 ?
C31 H31B 0.9600 ?
C31 H31C 0.9600 ?
C32 N5 1.112(7) ?
Cl1 O7 1.374(3) ?
Cl1 O6 1.379(3) ?
Cl1 O5 1.389(3) ?
Cl1 O8 1.392(3) ?
Ni1 Ni2 2.9612(5) yes
Ni1 O1 2.0692(19) yes
Ni1 O2 2.0245(18) yes
Ni1 O3 2.096(2) yes
Ni1 O4 2.091(2) yes
Ni1 N3 1.983(2) yes
Ni1 N4 2.018(2) yes
Ni2 O1 1.8461(19) yes
Ni2 O2 1.8364(19) yes
Ni2 N1 1.822(2) yes
Ni2 N2 1.846(2) yes
